data_7060877
loop_
_publ_author_name
'Vicente, Ramon'
'Tubau, \`Annia'
'Speed, Saskia'
'Mautner, Franz A.'
'Bierbaumer, Florian'
'Fischer, Roland C.'
'Massoud, Salah S.'

_publ_section_title
;
 Slow magnetic relaxation and luminescence properties in
 neodymium(iii)-4,4,4-trifluoro-1-(2-naphthyl)butane-1,3-dionato complexes
 incorporating bipyridyl ligands
;
_journal_issue 32
_journal_name_full 'New Journal of Chemistry'
_journal_page_first 14713
_journal_page_last 14723
_journal_paper_doi 10.1039/D1NJ02583J
_journal_volume 45
_journal_year 2021
_chemical_formula_moiety 'C54 H36 F9 N2 Nd O6'
_chemical_formula_sum 'C54 H36 F9 N2 Nd O6'
_chemical_formula_weight 1124.09
_chemical_name_common '[NdL3(5,5'-Me2bipy)]'
_space_group_crystal_system orthorhombic
_space_group_IT_number 29
_space_group_name_Hall 'P 2c -2ac'
_space_group_name_H-M_alt 'P c a 21'
_atom_sites_solution_hydrogens geom
_audit_creation_method SHELXL-2016/6
_audit_update_record
;
2021-04-06 deposited with the CCDC.	2021-07-12 downloaded from the CCDC.
;
_cell_angle_alpha 90
_cell_angle_beta 90
_cell_angle_gamma 90
_cell_formula_units_Z 4
_cell_length_a 20.2134(6)
_cell_length_b 11.8811(4)
_cell_length_c 19.6033(6)
_cell_measurement_reflns_used 9982
_cell_measurement_temperature 100(2)
_cell_measurement_theta_max 29.50
_cell_measurement_theta_min 2.50
_cell_volume 4707.9(3)
_computing_cell_refinement 'Bruker SAINT'
_computing_data_collection 'Bruker APEX2'
_computing_data_reduction 'Bruker SAINT'
_computing_molecular_graphics 'Bruker SHELXTL'
_computing_publication_material 'Bruker SHELXTL'
_computing_structure_refinement 'SHELXL-2016/6 (Sheldrick, 2016)'
_computing_structure_solution 'SHELXT 2014/4 (Sheldrick, 2014)'
_diffrn_ambient_temperature 100(2)
_diffrn_measured_fraction_theta_full 0.999
_diffrn_measured_fraction_theta_max 0.999
_diffrn_measurement_device_type 'Bruker APEX-II CCD'
_diffrn_measurement_method \w-scans
_diffrn_radiation_type MoK\a
_diffrn_radiation_wavelength 0.71073
_diffrn_reflns_av_R_equivalents 0.0658
_diffrn_reflns_av_unetI/netI 0.0545
_diffrn_reflns_Laue_measured_fraction_full 0.999
_diffrn_reflns_Laue_measured_fraction_max 0.999
_diffrn_reflns_limit_h_max 25
_diffrn_reflns_limit_h_min -28
_diffrn_reflns_limit_k_max 16
_diffrn_reflns_limit_k_min -15
_diffrn_reflns_limit_l_max 27
_diffrn_reflns_limit_l_min -27
_diffrn_reflns_number 87217
_diffrn_reflns_point_group_measured_fraction_full 0.999
_diffrn_reflns_point_group_measured_fraction_max 0.998
_diffrn_reflns_theta_full 25.242
_diffrn_reflns_theta_max 29.999
_diffrn_reflns_theta_min 2.243
_exptl_absorpt_coefficient_mu 1.193
_exptl_absorpt_correction_T_max 0.7231
_exptl_absorpt_correction_T_min 0.6139
_exptl_absorpt_correction_type multi-scan
_exptl_absorpt_process_details SADABS
_exptl_crystal_colour pink
_exptl_crystal_density_diffrn 1.586
_exptl_crystal_description prism
_exptl_crystal_F_000 2252
_exptl_crystal_size_max 0.420
_exptl_crystal_size_mid 0.390
_exptl_crystal_size_min 0.330
_refine_diff_density_max 0.829
_refine_diff_density_min -0.678
_refine_diff_density_rms 0.076
_refine_ls_abs_structure_details
;
 Flack x determined using 5172 quotients [(I+)-(I-)]/[(I+)+(I-)]
 (Parsons, Flack and Wagner, Acta Cryst. B69 (2013) 249-259).
;
_refine_ls_abs_structure_Flack -0.012(4)
_refine_ls_extinction_method none
_refine_ls_goodness_of_fit_ref 0.938
_refine_ls_hydrogen_treatment constr
_refine_ls_matrix_type full
_refine_ls_number_parameters 670
_refine_ls_number_reflns 13692
_refine_ls_number_restraints 13
_refine_ls_restrained_S_all 0.938
_refine_ls_R_factor_all 0.0386
_refine_ls_R_factor_gt 0.0302
_refine_ls_shift/su_max 0.002
_refine_ls_shift/su_mean 0.000
_refine_ls_structure_factor_coef Fsqd
_refine_ls_weighting_details 'w=1/[\s^2^(Fo^2^)+(0.0313P)^2^] where P=(Fo^2^+2Fc^2^)/3'
_refine_ls_weighting_scheme calc
_refine_ls_wR_factor_gt 0.0613
_refine_ls_wR_factor_ref 0.0648
_reflns_Friedel_coverage 0.944
_reflns_Friedel_fraction_full 1.000
_reflns_Friedel_fraction_max 0.997
_reflns_number_gt 11945
_reflns_number_total 13692
_reflns_threshold_expression 'I > 2\s(I)'
_cod_data_source_file d1nj02583j2.cif
_cod_data_source_block rf1699d
_cod_depositor_comments 'Adding full bibliography for 7060876--7060881.cif.'
_cod_database_code 7060877
_shelx_shelxl_version_number 2016/6
_shelx_space_group_comment
;
The symmetry employed for this shelxl refinement is uniquely defined
by the following loop, which should always be used as a source of
symmetry information in preference to the above space-group names.
They are only intended as comments.
;
_shelx_estimated_absorpt_t_min 0.634
_shelx_estimated_absorpt_t_max 0.694

loop_
_space_group_symop_operation_xyz
'x, y, z'
'-x, -y, z+1/2'
'x+1/2, -y, z'
'-x+1/2, y, z+1/2'

loop_
_atom_site_label
_atom_site_type_symbol
_atom_site_fract_x
_atom_site_fract_y
_atom_site_fract_z
_atom_site_U_iso_or_equiv
_atom_site_adp_type
_atom_site_occupancy
_atom_site_site_symmetry_order
_atom_site_calc_flag
_atom_site_refinement_flags_posn
_atom_site_refinement_flags_adp
_atom_site_refinement_flags_occupancy
_atom_site_disorder_assembly
_atom_site_disorder_group
Nd1 Nd 0.55127(2) 0.34922(2) 0.42187(2) 0.01071(5) Uani 1 1 d . . . . .
C1 C 0.5323(2) 0.0590(3) 0.2604(2) 0.0241(8) Uani 1 1 d . . . . .
N1 N 0.45050(14) 0.4183(3) 0.34966(16) 0.0164(6) Uani 1 1 d . . . . .
F1 F 0.55226(14) 0.1128(3) 0.20364(14) 0.0455(8) Uani 1 1 d . . . . .
O1 O 0.55123(12) 0.2189(2) 0.32809(13) 0.0167(5) Uani 1 1 d . . . . .
F2 F 0.46684(13) 0.0654(2) 0.26103(14) 0.0426(7) Uani 1 1 d . . . . .
O2 O 0.61273(12) 0.1842(2) 0.45285(12) 0.0163(5) Uani 1 1 d . . . . .
N2 N 0.50459(15) 0.5502(2) 0.44699(14) 0.0166(6) Uani 1 1 d . . . . .
C2 C 0.56185(17) 0.1131(3) 0.32464(19) 0.0162(7) Uani 1 1 d . . . . .
O3 O 0.53874(13) 0.3477(2) 0.54422(14) 0.0171(5) Uani 1 1 d . . . . .
C3 C 0.59480(18) 0.0442(3) 0.36961(19) 0.0191(8) Uani 1 1 d . . . . .
H3 H 0.599318 -0.033393 0.358901 0.023 Uiso 1 1 calc R U . . .
F3 F 0.54891(13) -0.0480(2) 0.25180(14) 0.0419(7) Uani 1 1 d . . . . .
O4 O 0.46319(12) 0.2238(2) 0.45368(13) 0.0167(5) Uani 1 1 d . . . . .
F4 F 0.62206(11) 0.2790(2) 0.64839(12) 0.0318(6) Uani 1 1 d . . . . .
C4 C 0.62240(15) 0.0851(3) 0.4316(2) 0.0150(8) Uani 1 1 d . . . . .
O5 O 0.65206(12) 0.4219(2) 0.46653(12) 0.0161(5) Uani 1 1 d . . . . .
C5 C 0.66513(17) 0.0111(3) 0.47457(19) 0.0165(7) Uani 1 1 d . . . . .
O6 O 0.60117(12) 0.4796(2) 0.34164(12) 0.0165(5) Uani 1 1 d . . . . .
C6 C 0.67991(17) 0.0457(3) 0.53966(18) 0.0164(7) Uani 1 1 d . . . . .
H6 H 0.661049 0.113471 0.556432 0.020 Uiso 1 1 calc R U . . .
F7 F 0.67589(12) 0.6060(2) 0.23555(11) 0.0294(5) Uani 1 1 d . . . . .
C7 C 0.72251(18) -0.0172(3) 0.58232(18) 0.0171(7) Uani 1 1 d . . . . .
F9 F 0.58207(14) 0.6662(2) 0.26949(15) 0.0426(7) Uani 1 1 d . . . . .
C9 C 0.7859(2) -0.0385(4) 0.6862(2) 0.0261(9) Uani 1 1 d . . . . .
H9 H 0.798246 -0.011945 0.730075 0.031 Uiso 1 1 calc R U . . .
F8 F 0.67161(14) 0.74062(18) 0.30772(12) 0.0347(6) Uani 1 1 d . . . . .
C8 C 0.7400(2) 0.0195(3) 0.64861(19) 0.0244(8) Uani 1 1 d . . . . .
H8 H 0.719710 0.084856 0.667185 0.029 Uiso 1 1 calc R U . . .
C11 C 0.79722(19) -0.1772(3) 0.5975(2) 0.0204(8) Uani 1 1 d . . . . .
H11 H 0.816131 -0.245305 0.581233 0.025 Uiso 1 1 calc R U . . .
C10 C 0.8148(2) -0.1373(3) 0.6600(2) 0.0236(9) Uani 1 1 d . . . . .
H10 H 0.846923 -0.176517 0.686255 0.028 Uiso 1 1 calc R U . . .
C12 C 0.75074(19) -0.1180(3) 0.5563(2) 0.0181(7) Uani 1 1 d . . . . .
C13 C 0.7344(2) -0.1523(3) 0.4895(2) 0.0225(8) Uani 1 1 d . . . . .
H13 H 0.752647 -0.220094 0.471956 0.027 Uiso 1 1 calc R U . . .
C15 C 0.55647(19) 0.2737(4) 0.6530(2) 0.0256(9) Uani 1 1 d . . . . .
C14 C 0.69311(19) -0.0901(3) 0.4496(2) 0.0221(8) Uani 1 1 d . . . . .
H14 H 0.683000 -0.114762 0.404661 0.026 Uiso 1 1 calc R U . . .
C16 C 0.52500(18) 0.2637(3) 0.58153(18) 0.0185(8) Uani 1 1 d . . . . .
C17 C 0.48734(19) 0.1700(3) 0.56653(19) 0.0205(8) Uani 1 1 d . . . . .
H17 H 0.482051 0.113617 0.600459 0.025 Uiso 1 1 calc R U . . .
C18 C 0.45620(16) 0.1547(3) 0.5022(2) 0.0152(7) Uani 1 1 d . . . . .
C19 C 0.41330(17) 0.0553(3) 0.48893(18) 0.0159(7) Uani 1 1 d . . . . .
C20 C 0.38766(14) 0.0420(3) 0.4244(3) 0.0169(6) Uani 1 1 d . . . . .
H20 H 0.398484 0.095576 0.390244 0.020 Uiso 1 1 calc R U . . .
C25 C 0.2868(2) -0.2197(3) 0.44221(19) 0.0223(9) Uani 1 1 d . . . . .
H25 H 0.275899 -0.273855 0.476056 0.027 Uiso 1 1 calc R U . . .
C24 C 0.2612(2) -0.2298(3) 0.3780(2) 0.0230(8) Uani 1 1 d . . . . .
H24 H 0.231926 -0.290021 0.367962 0.028 Uiso 1 1 calc R U . . .
C23 C 0.2777(2) -0.1522(3) 0.3268(2) 0.0230(8) Uani 1 1 d . . . . .
H23 H 0.260095 -0.161215 0.282217 0.028 Uiso 1 1 calc R U . . .
C22 C 0.31912(19) -0.0632(3) 0.34072(19) 0.0219(8) Uani 1 1 d . . . . .
H22 H 0.329990 -0.011117 0.305703 0.026 Uiso 1 1 calc R U . . .
C21 C 0.34577(17) -0.0489(3) 0.40742(16) 0.0165(8) Uani 1 1 d . . . . .
C26 C 0.32983(19) -0.1287(3) 0.4588(2) 0.0185(8) Uani 1 1 d . . . . .
C30 C 0.64354(17) 0.5555(3) 0.34792(17) 0.0151(7) Uani 1 1 d . . . . .
C31 C 0.69122(18) 0.5690(3) 0.39812(17) 0.0168(7) Uani 1 1 d . . . . .
H31 H 0.721528 0.629852 0.394584 0.020 Uiso 1 1 calc R U . . .
C32 C 0.69611(16) 0.4954(3) 0.45414(19) 0.0141(7) Uani 1 1 d . . . . .
C33 C 0.75367(16) 0.4984(3) 0.50193(17) 0.0130(7) Uani 1 1 d . . . . .
C34 C 0.74812(18) 0.4376(3) 0.56199(17) 0.0143(7) Uani 1 1 d . . . . .
H34 H 0.706635 0.405770 0.574077 0.017 Uiso 1 1 calc R U . . .
C35 C 0.80281(17) 0.4221(3) 0.60541(17) 0.0150(7) Uani 1 1 d . . . . .
C36 C 0.79929(19) 0.3533(3) 0.66495(19) 0.0190(8) Uani 1 1 d . . . . .
H36 H 0.758548 0.319225 0.677481 0.023 Uiso 1 1 calc R U . . .
C37 C 0.8545(2) 0.3363(3) 0.7040(2) 0.0221(8) Uani 1 1 d . . . . .
H37 H 0.851959 0.289983 0.743450 0.027 Uiso 1 1 calc R U . . .
C38 C 0.9152(2) 0.3871(4) 0.6862(2) 0.0245(8) Uani 1 1 d . . . . .
H38 H 0.953107 0.373906 0.713698 0.029 Uiso 1 1 calc R U . . .
C39 C 0.92032(19) 0.4545(3) 0.63045(19) 0.0222(8) Uani 1 1 d . . . . .
H39 H 0.961477 0.489003 0.619881 0.027 Uiso 1 1 calc R U . . .
C40 C 0.86433(17) 0.4740(3) 0.58765(18) 0.0159(7) Uani 1 1 d . . . . .
C41 C 0.86783(17) 0.5398(3) 0.52793(18) 0.0170(7) Uani 1 1 d . . . . .
H41 H 0.908008 0.577057 0.516823 0.020 Uiso 1 1 calc R U . . .
C42 C 0.81411(17) 0.5511(3) 0.48555(19) 0.0160(7) Uani 1 1 d . . . . .
H42 H 0.817707 0.594613 0.445052 0.019 Uiso 1 1 calc R U . . .
C43 C 0.43076(18) 0.5270(3) 0.35127(19) 0.0178(7) Uani 1 1 d . . . . .
C44 C 0.37718(19) 0.5633(3) 0.3128(2) 0.0250(9) Uani 1 1 d . . . . .
H44 H 0.362942 0.639398 0.315474 0.030 Uiso 1 1 calc R U . . .
C45 C 0.3447(2) 0.4882(4) 0.2708(2) 0.0290(10) Uani 1 1 d . . . . .
H45 H 0.308256 0.513097 0.244133 0.035 Uiso 1 1 calc R U . . .
C46 C 0.36489(19) 0.3766(4) 0.2671(2) 0.0243(8) Uani 1 1 d . . . . .
C47 C 0.41800(19) 0.3472(3) 0.3086(2) 0.0208(8) Uani 1 1 d . . . . .
H47 H 0.432246 0.271034 0.307774 0.025 Uiso 1 1 calc R U . . .
C48 C 0.3317(2) 0.2905(4) 0.2230(2) 0.0391(11) Uani 1 1 d . . . . .
H48A H 0.312643 0.327423 0.182851 0.059 Uiso 1 1 calc R U . . .
H48B H 0.296445 0.253361 0.248961 0.059 Uiso 1 1 calc R U . . .
H48C H 0.364216 0.234303 0.208369 0.059 Uiso 1 1 calc R U . . .
C49 C 0.46735(18) 0.6015(3) 0.39934(18) 0.0178(8) Uani 1 1 d . . . . .
C50 C 0.46225(19) 0.7189(3) 0.3967(2) 0.0233(8) Uani 1 1 d . . . . .
H50 H 0.437243 0.754195 0.361726 0.028 Uiso 1 1 calc R U . . .
C51 C 0.4938(2) 0.7823(3) 0.4453(2) 0.0262(9) Uani 1 1 d . . . . .
H51 H 0.491502 0.862119 0.443161 0.031 Uiso 1 1 calc R U . . .
C52 C 0.52911(19) 0.7308(3) 0.4977(2) 0.0221(8) Uani 1 1 d . . . . .
C53 C 0.53415(19) 0.6133(3) 0.4944(2) 0.0199(8) Uani 1 1 d . . . . .
H53 H 0.560203 0.576213 0.527868 0.024 Uiso 1 1 calc R U . . .
C54 C 0.5599(2) 0.7943(4) 0.5565(2) 0.0321(10) Uani 1 1 d . . . . .
H54A H 0.607334 0.777444 0.558661 0.048 Uiso 1 1 calc R U . . .
H54B H 0.538758 0.771359 0.599291 0.048 Uiso 1 1 calc R U . . .
H54C H 0.553651 0.875342 0.549724 0.048 Uiso 1 1 calc R U . . .
C29 C 0.6431(2) 0.6428(3) 0.28993(19) 0.0196(8) Uani 1 1 d . . . . .
C28 C 0.39823(18) -0.0272(3) 0.53935(18) 0.0180(7) Uani 1 1 d . . . . .
H28 H 0.416722 -0.020379 0.583707 0.022 Uiso 1 1 calc R U . . .
C27 C 0.3580(2) -0.1153(3) 0.52507(19) 0.0201(8) Uani 1 1 d . . . . .
H27 H 0.348344 -0.168857 0.559650 0.024 Uiso 1 1 calc R U . . .
F5 F 0.5392(3) 0.3745(8) 0.6826(2) 0.0402(17) Uani 0.85(2) 1 d . . P A 1
F6 F 0.5393(4) 0.1959(7) 0.6964(3) 0.050(3) Uani 0.85(2) 1 d . . P A 1
F5A F 0.5284(11) 0.318(3) 0.6915(11) 0.023(7) Uani 0.15(2) 1 d . U P A 2
F6A F 0.5649(14) 0.152(2) 0.6788(14) 0.023(6) Uani 0.15(2) 1 d . U P A 2

loop_
_atom_site_aniso_label
_atom_site_aniso_U_11
_atom_site_aniso_U_22
_atom_site_aniso_U_33
_atom_site_aniso_U_23
_atom_site_aniso_U_13
_atom_site_aniso_U_12
Nd1 0.01067(7) 0.01078(7) 0.01069(8) 0.00059(10) -0.00056(10) -0.00072(6)
C1 0.0244(19) 0.028(2) 0.020(2) -0.0081(17) -0.0054(16) 0.0013(17)
N1 0.0141(15) 0.0179(16) 0.0172(16) 0.0028(13) -0.0001(11) -0.0006(12)
F1 0.070(2) 0.0502(18) 0.0158(14) -0.0089(13) -0.0008(12) -0.0183(15)
O1 0.0211(14) 0.0173(13) 0.0118(12) -0.0008(10) 0.0002(9) 0.0002(10)
F2 0.0223(12) 0.0613(19) 0.0444(17) -0.0278(14) -0.0110(12) 0.0012(13)
O2 0.0178(13) 0.0157(12) 0.0155(12) -0.0037(10) -0.0028(10) 0.0045(10)
N2 0.0154(14) 0.0159(14) 0.0185(15) -0.0007(12) 0.0034(11) 0.0017(12)
C2 0.0129(16) 0.0176(18) 0.0181(19) -0.0034(15) 0.0017(13) -0.0031(14)
O3 0.0196(13) 0.0200(14) 0.0116(13) 0.0000(10) -0.0003(10) -0.0027(10)
C3 0.0227(19) 0.0136(17) 0.0211(19) -0.0044(15) -0.0038(15) 0.0004(15)
F3 0.0522(18) 0.0285(14) 0.0451(17) -0.0206(13) -0.0248(12) 0.0084(12)
O4 0.0187(13) 0.0160(13) 0.0155(12) 0.0045(10) 0.0003(10) -0.0046(10)
F4 0.0192(12) 0.0519(17) 0.0242(12) -0.0014(11) -0.0059(10) -0.0009(11)
C4 0.0122(14) 0.0146(14) 0.018(2) -0.0027(15) 0.0003(14) 0.0004(11)
O5 0.0151(12) 0.0170(12) 0.0161(12) 0.0029(10) -0.0026(10) -0.0035(10)
C5 0.0150(17) 0.0138(16) 0.0207(19) -0.0003(14) -0.0020(14) 0.0017(14)
O6 0.0189(13) 0.0180(13) 0.0127(12) 0.0007(10) 0.0021(10) -0.0059(10)
C6 0.0182(17) 0.0135(17) 0.0176(18) -0.0023(14) -0.0002(14) 0.0021(14)
F7 0.0483(15) 0.0252(12) 0.0148(11) 0.0025(10) 0.0077(11) -0.0061(11)
C7 0.0176(17) 0.0168(18) 0.0167(18) 0.0006(14) 0.0015(14) 0.0010(14)
F9 0.0293(15) 0.0494(17) 0.0491(18) 0.0299(14) -0.0049(13) 0.0067(12)
C9 0.029(2) 0.032(2) 0.018(2) 0.0050(18) -0.0002(16) 0.0021(18)
F8 0.0705(18) 0.0155(11) 0.0182(11) 0.0037(10) -0.0080(12) -0.0129(12)
C8 0.030(2) 0.024(2) 0.0190(19) -0.0035(16) -0.0006(16) 0.0064(17)
C11 0.0200(19) 0.0159(18) 0.025(2) 0.0059(15) 0.0006(16) 0.0023(15)
C10 0.025(2) 0.021(2) 0.024(2) 0.0131(16) -0.0031(16) 0.0026(16)
C12 0.0179(18) 0.0119(16) 0.0244(19) 0.0010(15) -0.0012(15) 0.0002(15)
C13 0.027(2) 0.0141(17) 0.026(2) -0.0051(15) -0.0037(17) 0.0063(15)
C15 0.022(2) 0.039(3) 0.0150(19) 0.0051(18) -0.0005(16) -0.0082(18)
C14 0.029(2) 0.0147(17) 0.0221(19) -0.0063(15) -0.0052(16) 0.0036(16)
C16 0.0138(17) 0.028(2) 0.0135(17) 0.0026(15) 0.0015(14) -0.0045(15)
C17 0.0211(19) 0.0249(19) 0.0155(19) 0.0069(15) -0.0009(15) -0.0063(16)
C18 0.0108(17) 0.0183(18) 0.0165(19) 0.0025(14) 0.0022(13) -0.0005(13)
C19 0.0141(17) 0.0153(17) 0.0183(18) 0.0047(14) 0.0036(14) 0.0004(14)
C20 0.0167(13) 0.0168(14) 0.0171(15) 0.007(2) 0.003(2) -0.0020(12)
C25 0.027(2) 0.0158(17) 0.024(2) 0.0001(14) 0.0086(15) -0.0055(16)
C24 0.023(2) 0.0150(18) 0.031(2) -0.0047(17) 0.0063(17) -0.0053(16)
C23 0.023(2) 0.022(2) 0.024(2) -0.0013(16) -0.0028(16) -0.0031(16)
C22 0.023(2) 0.022(2) 0.021(2) 0.0070(16) -0.0046(15) -0.0046(16)
C21 0.0168(15) 0.0176(16) 0.015(2) 0.0021(13) 0.0008(12) -0.0004(14)
C26 0.0164(18) 0.0169(17) 0.022(2) 0.0015(15) 0.0046(15) -0.0012(14)
C30 0.0171(17) 0.0150(17) 0.0132(17) 0.0017(14) 0.0024(13) 0.0024(14)
C31 0.0174(17) 0.0163(18) 0.0167(17) 0.0006(13) 0.0002(13) -0.0073(14)
C32 0.0140(17) 0.0122(17) 0.0160(18) -0.0016(14) -0.0010(13) 0.0018(14)
C33 0.0143(16) 0.0088(15) 0.0159(17) -0.0031(13) -0.0023(13) 0.0005(13)
C34 0.0147(16) 0.0124(16) 0.0159(17) -0.0021(13) 0.0003(13) -0.0006(14)
C35 0.0172(17) 0.0143(17) 0.0136(17) -0.0040(14) 0.0006(13) 0.0006(14)
C36 0.0204(19) 0.0196(18) 0.0171(19) -0.0015(15) 0.0001(15) 0.0002(15)
C37 0.025(2) 0.027(2) 0.0149(19) -0.0020(15) -0.0027(15) 0.0030(16)
C38 0.0196(19) 0.034(2) 0.020(2) -0.0051(18) -0.0060(16) 0.0079(17)
C39 0.0147(17) 0.030(2) 0.022(2) -0.0058(17) 0.0000(15) 0.0021(16)
C40 0.0130(17) 0.0186(19) 0.0161(18) -0.0052(15) -0.0014(14) 0.0017(14)
C41 0.0132(16) 0.0194(18) 0.0182(18) -0.0042(15) 0.0028(13) -0.0013(14)
C42 0.0152(16) 0.0148(17) 0.0180(18) -0.0014(14) 0.0002(14) 0.0000(14)
C43 0.0170(17) 0.0196(19) 0.0168(18) 0.0021(15) 0.0049(14) 0.0021(15)
C44 0.025(2) 0.025(2) 0.026(2) 0.0067(17) 0.0004(17) 0.0079(17)
C45 0.020(2) 0.042(3) 0.026(2) 0.007(2) -0.0053(17) 0.0063(19)
C46 0.0174(19) 0.034(2) 0.021(2) -0.0027(17) -0.0023(15) 0.0006(17)
C47 0.0152(19) 0.024(2) 0.023(2) 0.0032(16) -0.0007(15) -0.0006(15)
C48 0.028(2) 0.050(3) 0.039(3) -0.011(2) -0.014(2) 0.001(2)
C49 0.0168(17) 0.0160(17) 0.0205(19) 0.0022(14) 0.0075(13) 0.0023(15)
C50 0.025(2) 0.0192(19) 0.026(2) 0.0030(16) 0.0030(15) 0.0061(16)
C51 0.029(2) 0.0156(18) 0.034(2) 0.0021(15) 0.0108(17) 0.0002(17)
C52 0.0203(18) 0.0220(19) 0.024(2) -0.0068(16) 0.0071(15) -0.0026(16)
C53 0.0179(17) 0.0197(18) 0.022(2) 0.0005(16) 0.0035(15) 0.0010(15)
C54 0.034(2) 0.022(2) 0.040(3) -0.013(2) 0.0057(19) -0.0069(18)
C29 0.026(2) 0.0181(18) 0.0149(18) 0.0015(14) -0.0013(15) -0.0022(15)
C28 0.0200(18) 0.0197(18) 0.0141(18) 0.0036(14) 0.0037(14) 0.0002(15)
C27 0.026(2) 0.0157(17) 0.0182(19) 0.0030(15) 0.0076(15) -0.0011(16)
F5 0.046(2) 0.051(4) 0.023(2) -0.018(2) -0.0105(16) 0.017(2)
F6 0.064(4) 0.064(5) 0.023(2) 0.024(2) -0.016(2) -0.043(4)
F5A 0.023(9) 0.035(14) 0.011(8) -0.010(8) -0.001(6) 0.002(9)
F6A 0.027(10) 0.024(9) 0.016(10) 0.006(7) -0.008(7) 0.002(7)

loop_
_atom_type_symbol
_atom_type_description
_atom_type_scat_dispersion_real
_atom_type_scat_dispersion_imag
_atom_type_scat_source
C C 0.0033 0.0016 'International Tables Vol C Tables 4.2.6.8 and 6.1.1.4'
H H 0.0000 0.0000 'International Tables Vol C Tables 4.2.6.8 and 6.1.1.4'
N N 0.0061 0.0033 'International Tables Vol C Tables 4.2.6.8 and 6.1.1.4'
O O 0.0106 0.0060 'International Tables Vol C Tables 4.2.6.8 and 6.1.1.4'
F F 0.0171 0.0103 'International Tables Vol C Tables 4.2.6.8 and 6.1.1.4'
Nd Nd -0.1943 3.0179 'International Tables Vol C Tables 4.2.6.8 and 6.1.1.4'

loop_
_geom_angle_atom_site_label_1
_geom_angle_atom_site_label_2
_geom_angle_atom_site_label_3
_geom_angle
_geom_angle_site_symmetry_1
_geom_angle_site_symmetry_3
_geom_angle_publ_flag
O5 Nd1 O2 76.12(8) . . ?
O5 Nd1 O1 121.02(8) . . ?
O2 Nd1 O1 70.57(8) . . ?
O5 Nd1 O4 139.78(8) . . ?
O2 Nd1 O4 79.11(8) . . ?
O1 Nd1 O4 78.40(9) . . ?
O5 Nd1 O3 74.14(8) . . ?
O2 Nd1 O3 78.27(9) . . ?
O1 Nd1 O3 139.11(9) . . ?
O4 Nd1 O3 70.11(9) . . ?
O5 Nd1 O6 69.57(8) . . ?
O2 Nd1 O6 118.05(9) . . ?
O1 Nd1 O6 85.14(8) . . ?
O4 Nd1 O6 150.63(8) . . ?
O3 Nd1 O6 133.86(8) . . ?
O5 Nd1 N1 138.84(9) . . ?
O2 Nd1 N1 142.88(9) . . ?
O1 Nd1 N1 77.73(9) . . ?
O4 Nd1 N1 75.99(9) . . ?
O3 Nd1 N1 117.34(9) . . ?
O6 Nd1 N1 76.85(9) . . ?
O5 Nd1 N2 84.74(9) . . ?
O2 Nd1 N2 152.33(9) . . ?
O1 Nd1 N2 137.08(9) . . ?
O4 Nd1 N2 104.49(9) . . ?
O3 Nd1 N2 77.38(9) . . ?
O6 Nd1 N2 71.89(8) . . ?
N1 Nd1 N2 62.22(10) . . ?
F3 C1 F2 108.0(3) . . ?
F3 C1 F1 105.9(3) . . ?
F2 C1 F1 106.2(3) . . ?
F3 C1 C2 114.1(3) . . ?
F2 C1 C2 111.0(3) . . ?
F1 C1 C2 111.3(3) . . ?
C47 N1 C43 118.1(3) . . ?
C47 N1 Nd1 120.7(2) . . ?
C43 N1 Nd1 121.2(2) . . ?
C2 O1 Nd1 132.4(2) . . ?
C4 O2 Nd1 139.3(2) . . ?
C53 N2 C49 118.7(3) . . ?
C53 N2 Nd1 118.8(2) . . ?
C49 N2 Nd1 119.0(2) . . ?
O1 C2 C3 129.3(3) . . ?
O1 C2 C1 113.0(3) . . ?
C3 C2 C1 117.7(3) . . ?
C16 O3 Nd1 127.0(2) . . ?
C2 C3 C4 122.3(3) . . ?
C2 C3 H3 118.8 . . ?
C4 C3 H3 118.8 . . ?
C18 O4 Nd1 132.9(2) . . ?
O2 C4 C3 122.6(3) . . ?
O2 C4 C5 116.9(3) . . ?
C3 C4 C5 120.5(3) . . ?
C32 O5 Nd1 141.2(2) . . ?
C6 C5 C14 119.2(3) . . ?
C6 C5 C4 118.3(3) . . ?
C14 C5 C4 122.4(3) . . ?
C30 O6 Nd1 133.0(2) . . ?
C5 C6 C7 121.6(3) . . ?
C5 C6 H6 119.2 . . ?
C7 C6 H6 119.2 . . ?
C6 C7 C8 122.1(3) . . ?
C6 C7 C12 118.5(3) . . ?
C8 C7 C12 119.3(3) . . ?
C8 C9 C10 120.3(4) . . ?
C8 C9 H9 119.8 . . ?
C10 C9 H9 119.8 . . ?
C9 C8 C7 120.4(4) . . ?
C9 C8 H8 119.8 . . ?
C7 C8 H8 119.8 . . ?
C10 C11 C12 120.7(4) . . ?
C10 C11 H11 119.6 . . ?
C12 C11 H11 119.6 . . ?
C11 C10 C9 120.6(4) . . ?
C11 C10 H10 119.7 . . ?
C9 C10 H10 119.7 . . ?
C13 C12 C7 118.8(3) . . ?
C13 C12 C11 122.6(3) . . ?
C7 C12 C11 118.5(3) . . ?
C14 C13 C12 121.3(3) . . ?
C14 C13 H13 119.3 . . ?
C12 C13 H13 119.3 . . ?
F5A C15 F4 123.2(14) . . ?
F6 C15 F4 110.1(5) . . ?
F6 C15 F5 105.9(5) . . ?
F4 C15 F5 103.9(4) . . ?
F5A C15 F6A 106.5(16) . . ?
F4 C15 F6A 87.5(11) . . ?
F5A C15 C16 117.1(12) . . ?
F6 C15 C16 115.4(4) . . ?
F4 C15 C16 110.7(3) . . ?
F5 C15 C16 110.2(4) . . ?
F6A C15 C16 105.8(10) . . ?
C13 C14 C5 120.4(4) . . ?
C13 C14 H14 119.8 . . ?
C5 C14 H14 119.8 . . ?
O3 C16 C17 129.2(3) . . ?
O3 C16 C15 111.9(3) . . ?
C17 C16 C15 118.9(3) . . ?
C16 C17 C18 122.4(3) . . ?
C16 C17 H17 118.8 . . ?
C18 C17 H17 118.8 . . ?
O4 C18 C17 122.4(3) . . ?
O4 C18 C19 116.6(3) . . ?
C17 C18 C19 121.0(3) . . ?
C20 C19 C28 118.5(3) . . ?
C20 C19 C18 118.2(3) . . ?
C28 C19 C18 123.3(3) . . ?
C19 C20 C21 122.1(3) . . ?
C19 C20 H20 119.0 . . ?
C21 C20 H20 119.0 . . ?
C24 C25 C26 120.5(3) . . ?
C24 C25 H25 119.7 . . ?
C26 C25 H25 119.7 . . ?
C25 C24 C23 120.8(3) . . ?
C25 C24 H24 119.6 . . ?
C23 C24 H24 119.6 . . ?
C22 C23 C24 120.5(4) . . ?
C22 C23 H23 119.8 . . ?
C24 C23 H23 119.8 . . ?
C23 C22 C21 120.2(4) . . ?
C23 C22 H22 119.9 . . ?
C21 C22 H22 119.9 . . ?
C20 C21 C26 118.6(3) . . ?
C20 C21 C22 122.3(3) . . ?
C26 C21 C22 119.1(3) . . ?
C21 C26 C25 118.9(3) . . ?
C21 C26 C27 118.7(3) . . ?
C25 C26 C27 122.4(3) . . ?
O6 C30 C31 129.0(3) . . ?
O6 C30 C29 114.2(3) . . ?
C31 C30 C29 116.8(3) . . ?
C30 C31 C32 122.1(3) . . ?
C30 C31 H31 119.0 . . ?
C32 C31 H31 119.0 . . ?
O5 C32 C31 121.8(3) . . ?
O5 C32 C33 116.3(3) . . ?
C31 C32 C33 121.9(3) . . ?
C34 C33 C42 119.7(3) . . ?
C34 C33 C32 117.2(3) . . ?
C42 C33 C32 122.9(3) . . ?
C33 C34 C35 121.2(3) . . ?
C33 C34 H34 119.4 . . ?
C35 C34 H34 119.4 . . ?
C34 C35 C36 122.0(3) . . ?
C34 C35 C40 118.7(3) . . ?
C36 C35 C40 119.3(3) . . ?
C37 C36 C35 120.1(4) . . ?
C37 C36 H36 119.9 . . ?
C35 C36 H36 119.9 . . ?
C36 C37 C38 120.5(4) . . ?
C36 C37 H37 119.8 . . ?
C38 C37 H37 119.8 . . ?
C39 C38 C37 121.2(4) . . ?
C39 C38 H38 119.4 . . ?
C37 C38 H38 119.4 . . ?
C38 C39 C40 120.5(4) . . ?
C38 C39 H39 119.8 . . ?
C40 C39 H39 119.8 . . ?
C41 C40 C39 122.5(3) . . ?
C41 C40 C35 119.0(3) . . ?
C39 C40 C35 118.5(3) . . ?
C42 C41 C40 121.1(3) . . ?
C42 C41 H41 119.4 . . ?
C40 C41 H41 119.4 . . ?
C41 C42 C33 120.3(3) . . ?
C41 C42 H42 119.9 . . ?
C33 C42 H42 119.9 . . ?
N1 C43 C44 121.0(4) . . ?
N1 C43 C49 115.8(3) . . ?
C44 C43 C49 123.1(4) . . ?
C45 C44 C43 119.6(4) . . ?
C45 C44 H44 120.2 . . ?
C43 C44 H44 120.2 . . ?
C44 C45 C46 120.5(4) . . ?
C44 C45 H45 119.7 . . ?
C46 C45 H45 119.7 . . ?
C45 C46 C47 115.8(4) . . ?
C45 C46 C48 123.4(4) . . ?
C47 C46 C48 120.8(4) . . ?
N1 C47 C46 124.9(4) . . ?
N1 C47 H47 117.6 . . ?
C46 C47 H47 117.6 . . ?
C46 C48 H48A 109.5 . . ?
C46 C48 H48B 109.5 . . ?
H48A C48 H48B 109.5 . . ?
C46 C48 H48C 109.5 . . ?
H48A C48 H48C 109.5 . . ?
H48B C48 H48C 109.5 . . ?
N2 C49 C50 121.2(3) . . ?
N2 C49 C43 116.6(3) . . ?
C50 C49 C43 122.2(3) . . ?
C51 C50 C49 119.2(4) . . ?
C51 C50 H50 120.4 . . ?
C49 C50 H50 120.4 . . ?
C50 C51 C52 120.6(4) . . ?
C50 C51 H51 119.7 . . ?
C52 C51 H51 119.7 . . ?
C51 C52 C53 116.1(4) . . ?
C51 C52 C54 123.7(4) . . ?
C53 C52 C54 120.2(4) . . ?
N2 C53 C52 124.0(4) . . ?
N2 C53 H53 118.0 . . ?
C52 C53 H53 118.0 . . ?
C52 C54 H54A 109.5 . . ?
C52 C54 H54B 109.5 . . ?
H54A C54 H54B 109.5 . . ?
C52 C54 H54C 109.5 . . ?
H54A C54 H54C 109.5 . . ?
H54B C54 H54C 109.5 . . ?
F9 C29 F7 106.9(3) . . ?
F9 C29 F8 107.3(3) . . ?
F7 C29 F8 106.1(3) . . ?
F9 C29 C30 111.7(3) . . ?
F7 C29 C30 111.6(3) . . ?
F8 C29 C30 112.9(3) . . ?
C27 C28 C19 121.1(3) . . ?
C27 C28 H28 119.5 . . ?
C19 C28 H28 119.5 . . ?
C28 C27 C26 120.9(3) . . ?
C28 C27 H27 119.5 . . ?
C26 C27 H27 119.5 . . ?

loop_
_geom_bond_atom_site_label_1
_geom_bond_atom_site_label_2
_geom_bond_distance
_geom_bond_site_symmetry_2
_geom_bond_publ_flag
Nd1 O5 2.379(2) . ?
Nd1 O2 2.400(2) . ?
Nd1 O1 2.403(3) . ?
Nd1 O4 2.404(2) . ?
Nd1 O3 2.412(3) . ?
Nd1 O6 2.427(2) . ?
Nd1 N1 2.613(3) . ?
Nd1 N2 2.615(3) . ?
C1 F3 1.326(5) . ?
C1 F2 1.325(5) . ?
C1 F1 1.346(5) . ?
C1 C2 1.534(5) . ?
N1 C47 1.339(5) . ?
N1 C43 1.352(5) . ?
O1 C2 1.278(5) . ?
O2 C4 1.263(4) . ?
N2 C53 1.334(5) . ?
N2 C49 1.345(5) . ?
C2 C3 1.375(5) . ?
O3 C16 1.268(4) . ?
C3 C4 1.423(5) . ?
C3 H3 0.9500 . ?
O4 C18 1.264(4) . ?
F4 C15 1.330(4) . ?
C4 C5 1.492(5) . ?
O5 C32 1.271(4) . ?
C5 C6 1.373(5) . ?
C5 C14 1.417(5) . ?
O6 C30 1.250(4) . ?
C6 C7 1.414(5) . ?
C6 H6 0.9500 . ?
F7 C29 1.330(4) . ?
C7 C8 1.416(5) . ?
C7 C12 1.421(5) . ?
F9 C29 1.326(5) . ?
C9 C8 1.371(5) . ?
C9 C10 1.408(6) . ?
C9 H9 0.9500 . ?
F8 C29 1.343(4) . ?
C8 H8 0.9500 . ?
C11 C10 1.361(6) . ?
C11 C12 1.425(5) . ?
C11 H11 0.9500 . ?
C10 H10 0.9500 . ?
C12 C13 1.411(6) . ?
C13 C14 1.362(5) . ?
C13 H13 0.9500 . ?
C15 F5A 1.08(2) . ?
C15 F6 1.304(5) . ?
C15 F5 1.376(8) . ?
C15 F6A 1.54(2) . ?
C15 C16 1.543(5) . ?
C14 H14 0.9500 . ?
C16 C17 1.381(5) . ?
C17 C18 1.421(5) . ?
C17 H17 0.9500 . ?
C18 C19 1.488(5) . ?
C19 C20 1.376(6) . ?
C19 C28 1.425(5) . ?
C20 C21 1.412(5) . ?
C20 H20 0.9500 . ?
C25 C24 1.365(6) . ?
C25 C26 1.425(5) . ?
C25 H25 0.9500 . ?
C24 C23 1.403(5) . ?
C24 H24 0.9500 . ?
C23 C22 1.376(5) . ?
C23 H23 0.9500 . ?
C22 C21 1.424(5) . ?
C22 H22 0.9500 . ?
C21 C26 1.420(5) . ?
C26 C27 1.427(6) . ?
C30 C31 1.387(5) . ?
C30 C29 1.539(5) . ?
C31 C32 1.407(5) . ?
C31 H31 0.9500 . ?
C32 C33 1.494(5) . ?
C33 C34 1.386(5) . ?
C33 C42 1.410(5) . ?
C34 C35 1.407(5) . ?
C34 H34 0.9500 . ?
C35 C36 1.427(5) . ?
C35 C40 1.431(5) . ?
C36 C37 1.369(5) . ?
C36 H36 0.9500 . ?
C37 C38 1.410(6) . ?
C37 H37 0.9500 . ?
C38 C39 1.360(6) . ?
C38 H38 0.9500 . ?
C39 C40 1.428(5) . ?
C39 H39 0.9500 . ?
C40 C41 1.410(5) . ?
C41 C42 1.374(5) . ?
C41 H41 0.9500 . ?
C42 H42 0.9500 . ?
C43 C44 1.388(5) . ?
C43 C49 1.490(5) . ?
C44 C45 1.381(6) . ?
C44 H44 0.9500 . ?
C45 C46 1.389(6) . ?
C45 H45 0.9500 . ?
C46 C47 1.392(5) . ?
C46 C48 1.499(6) . ?
C47 H47 0.9500 . ?
C48 H48A 0.9800 . ?
C48 H48B 0.9800 . ?
C48 H48C 0.9800 . ?
C49 C50 1.400(5) . ?
C50 C51 1.371(6) . ?
C50 H50 0.9500 . ?
C51 C52 1.393(6) . ?
C51 H51 0.9500 . ?
C52 C53 1.402(5) . ?
C52 C54 1.512(6) . ?
C53 H53 0.9500 . ?
C54 H54A 0.9800 . ?
C54 H54B 0.9800 . ?
C54 H54C 0.9800 . ?
C28 C27 1.355(5) . ?
C28 H28 0.9500 . ?
C27 H27 0.9500 . ?

loop_
_geom_torsion_atom_site_label_1
_geom_torsion_atom_site_label_2
_geom_torsion_atom_site_label_3
_geom_torsion_atom_site_label_4
_geom_torsion
_geom_torsion_site_symmetry_1
_geom_torsion_site_symmetry_2
_geom_torsion_site_symmetry_3
_geom_torsion_site_symmetry_4
_geom_torsion_publ_flag
Nd1 O1 C2 C3 -20.7(6) . . . . ?
Nd1 O1 C2 C1 158.9(2) . . . . ?
F3 C1 C2 O1 172.8(3) . . . . ?
F2 C1 C2 O1 -65.0(4) . . . . ?
F1 C1 C2 O1 53.1(4) . . . . ?
F3 C1 C2 C3 -7.5(5) . . . . ?
F2 C1 C2 C3 114.7(4) . . . . ?
F1 C1 C2 C3 -127.2(4) . . . . ?
O1 C2 C3 C4 1.5(6) . . . . ?
C1 C2 C3 C4 -178.1(3) . . . . ?
Nd1 O2 C4 C3 3.6(6) . . . . ?
Nd1 O2 C4 C5 -176.9(2) . . . . ?
C2 C3 C4 O2 7.4(6) . . . . ?
C2 C3 C4 C5 -172.1(3) . . . . ?
O2 C4 C5 C6 13.0(5) . . . . ?
C3 C4 C5 C6 -167.4(3) . . . . ?
O2 C4 C5 C14 -164.1(3) . . . . ?
C3 C4 C5 C14 15.5(5) . . . . ?
C14 C5 C6 C7 0.1(5) . . . . ?
C4 C5 C6 C7 -177.1(3) . . . . ?
C5 C6 C7 C8 177.7(4) . . . . ?
C5 C6 C7 C12 0.5(5) . . . . ?
C10 C9 C8 C7 -1.9(6) . . . . ?
C6 C7 C8 C9 -174.2(4) . . . . ?
C12 C7 C8 C9 3.0(6) . . . . ?
C12 C11 C10 C9 2.0(6) . . . . ?
C8 C9 C10 C11 -0.7(6) . . . . ?
C6 C7 C12 C13 -0.9(5) . . . . ?
C8 C7 C12 C13 -178.3(4) . . . . ?
C6 C7 C12 C11 175.7(3) . . . . ?
C8 C7 C12 C11 -1.6(5) . . . . ?
C10 C11 C12 C13 175.7(4) . . . . ?
C10 C11 C12 C7 -0.9(6) . . . . ?
C7 C12 C13 C14 0.8(6) . . . . ?
C11 C12 C13 C14 -175.7(4) . . . . ?
C12 C13 C14 C5 -0.2(6) . . . . ?
C6 C5 C14 C13 -0.3(6) . . . . ?
C4 C5 C14 C13 176.8(4) . . . . ?
Nd1 O3 C16 C17 -31.1(6) . . . . ?
Nd1 O3 C16 C15 148.9(3) . . . . ?
F5A C15 C16 O3 88(2) . . . . ?
F6 C15 C16 O3 173.6(7) . . . . ?
F4 C15 C16 O3 -60.7(5) . . . . ?
F5 C15 C16 O3 53.7(6) . . . . ?
F6A C15 C16 O3 -154.0(13) . . . . ?
F5A C15 C16 C17 -92(2) . . . . ?
F6 C15 C16 C17 -6.4(8) . . . . ?
F4 C15 C16 C17 119.4(4) . . . . ?
F5 C15 C16 C17 -126.2(5) . . . . ?
F6A C15 C16 C17 26.1(14) . . . . ?
O3 C16 C17 C18 -0.5(7) . . . . ?
C15 C16 C17 C18 179.5(4) . . . . ?
Nd1 O4 C18 C17 29.0(5) . . . . ?
Nd1 O4 C18 C19 -151.0(2) . . . . ?
C16 C17 C18 O4 2.9(6) . . . . ?
C16 C17 C18 C19 -177.0(3) . . . . ?
O4 C18 C19 C20 3.7(5) . . . . ?
C17 C18 C19 C20 -176.3(3) . . . . ?
O4 C18 C19 C28 -177.1(3) . . . . ?
C17 C18 C19 C28 2.8(5) . . . . ?
C28 C19 C20 C21 1.7(5) . . . . ?
C18 C19 C20 C21 -179.1(3) . . . . ?
C26 C25 C24 C23 1.3(6) . . . . ?
C25 C24 C23 C22 -1.2(6) . . . . ?
C24 C23 C22 C21 0.0(6) . . . . ?
C19 C20 C21 C26 0.0(5) . . . . ?
C19 C20 C21 C22 -180.0(3) . . . . ?
C23 C22 C21 C20 -179.0(4) . . . . ?
C23 C22 C21 C26 1.0(6) . . . . ?
C20 C21 C26 C25 179.1(3) . . . . ?
C22 C21 C26 C25 -0.9(5) . . . . ?
C20 C21 C26 C27 -1.4(5) . . . . ?
C22 C21 C26 C27 178.5(4) . . . . ?
C24 C25 C26 C21 -0.2(6) . . . . ?
C24 C25 C26 C27 -179.6(4) . . . . ?
Nd1 O6 C30 C31 22.3(6) . . . . ?
Nd1 O6 C30 C29 -159.9(2) . . . . ?
O6 C30 C31 C32 -3.0(6) . . . . ?
C29 C30 C31 C32 179.2(3) . . . . ?
Nd1 O5 C32 C31 2.5(6) . . . . ?
Nd1 O5 C32 C33 -176.8(2) . . . . ?
C30 C31 C32 O5 -9.4(5) . . . . ?
C30 C31 C32 C33 169.9(3) . . . . ?
O5 C32 C33 C34 -12.2(5) . . . . ?
C31 C32 C33 C34 168.4(3) . . . . ?
O5 C32 C33 C42 161.9(3) . . . . ?
C31 C32 C33 C42 -17.5(5) . . . . ?
C42 C33 C34 C35 -3.5(5) . . . . ?
C32 C33 C34 C35 170.8(3) . . . . ?
C33 C34 C35 C36 -175.5(3) . . . . ?
C33 C34 C35 C40 2.2(5) . . . . ?
C34 C35 C36 C37 176.9(3) . . . . ?
C40 C35 C36 C37 -0.7(5) . . . . ?
C35 C36 C37 C38 0.4(6) . . . . ?
C36 C37 C38 C39 0.5(6) . . . . ?
C37 C38 C39 C40 -1.2(6) . . . . ?
C38 C39 C40 C41 -177.6(4) . . . . ?
C38 C39 C40 C35 0.9(5) . . . . ?
C34 C35 C40 C41 0.9(5) . . . . ?
C36 C35 C40 C41 178.6(3) . . . . ?
C34 C35 C40 C39 -177.7(3) . . . . ?
C36 C35 C40 C39 0.1(5) . . . . ?
C39 C40 C41 C42 175.9(3) . . . . ?
C35 C40 C41 C42 -2.6(5) . . . . ?
C40 C41 C42 C33 1.3(5) . . . . ?
C34 C33 C42 C41 1.7(5) . . . . ?
C32 C33 C42 C41 -172.2(3) . . . . ?
C47 N1 C43 C44 1.7(5) . . . . ?
Nd1 N1 C43 C44 -180.0(3) . . . . ?
C47 N1 C43 C49 178.2(3) . . . . ?
Nd1 N1 C43 C49 -3.4(4) . . . . ?
N1 C43 C44 C45 -1.9(6) . . . . ?
C49 C43 C44 C45 -178.2(4) . . . . ?
C43 C44 C45 C46 0.5(6) . . . . ?
C44 C45 C46 C47 0.9(6) . . . . ?
C44 C45 C46 C48 179.5(4) . . . . ?
C43 N1 C47 C46 -0.1(6) . . . . ?
Nd1 N1 C47 C46 -178.4(3) . . . . ?
C45 C46 C47 N1 -1.2(6) . . . . ?
C48 C46 C47 N1 -179.9(4) . . . . ?
C53 N2 C49 C50 3.5(5) . . . . ?
Nd1 N2 C49 C50 -155.2(3) . . . . ?
C53 N2 C49 C43 -174.9(3) . . . . ?
Nd1 N2 C49 C43 26.5(4) . . . . ?
N1 C43 C49 N2 -15.2(5) . . . . ?
C44 C43 C49 N2 161.3(3) . . . . ?
N1 C43 C49 C50 166.5(3) . . . . ?
C44 C43 C49 C50 -17.0(5) . . . . ?
N2 C49 C50 C51 -2.5(5) . . . . ?
C43 C49 C50 C51 175.7(4) . . . . ?
C49 C50 C51 C52 -1.6(6) . . . . ?
C50 C51 C52 C53 4.6(5) . . . . ?
C50 C51 C52 C54 -174.3(4) . . . . ?
C49 N2 C53 C52 -0.2(5) . . . . ?
Nd1 N2 C53 C52 158.4(3) . . . . ?
C51 C52 C53 N2 -3.8(5) . . . . ?
C54 C52 C53 N2 175.1(4) . . . . ?
O6 C30 C29 F9 38.1(4) . . . . ?
C31 C30 C29 F9 -143.9(3) . . . . ?
O6 C30 C29 F7 -81.5(4) . . . . ?
C31 C30 C29 F7 96.5(4) . . . . ?
O6 C30 C29 F8 159.1(3) . . . . ?
C31 C30 C29 F8 -22.9(5) . . . . ?
C20 C19 C28 C27 -2.0(5) . . . . ?
C18 C19 C28 C27 178.9(3) . . . . ?
C19 C28 C27 C26 0.6(6) . . . . ?
C21 C26 C27 C28 1.2(6) . . . . ?
C25 C26 C27 C28 -179.4(4) . . . . ?
